data_2231274
loop_
_publ_author_name
'Li, Hongbo'
'Ni, Xiaocheng'

_publ_section_title
;
 2-Cyano-<i>N</i>'-(5-hydroxy-2-nitrobenzylidene)acetohydrazide
 monohydrate
;
_journal_coeditor_code QM2014
_journal_issue 8
_journal_name_full 'Acta Crystallographica Section E'
_journal_page_first o2002
_journal_paper_doi 10.1107/S1600536811025463
_journal_volume 67
_journal_year 2011
_chemical_formula_iupac 'C10 H8 N4 O4, H2 O'
_chemical_formula_moiety 'C10 H8 N4 O4, H2 O'
_chemical_formula_sum 'C10 H10 N4 O5'
_chemical_formula_weight 266.22
_chemical_name_systematic
;
2-Cyano-<i>N</i>'-(5-hydroxy-2-nitrobenzylidene)acetohydrazide monohydrate
;
_space_group_IT_number 14
_symmetry_cell_setting monoclinic
_symmetry_space_group_name_Hall '-P 2yn'
_symmetry_space_group_name_H-M 'P 1 21/n 1'
_atom_sites_solution_hydrogens geom
_atom_sites_solution_primary direct
_atom_sites_solution_secondary difmap
_audit_creation_method SHELXL-97
_cell_angle_alpha 90.00
_cell_angle_beta 90.312(3)
_cell_angle_gamma 90.00
_cell_formula_units_Z 4
_cell_length_a 4.6630(10)
_cell_length_b 13.238(2)
_cell_length_c 19.305(2)
_cell_measurement_reflns_used 2122
_cell_measurement_temperature 298(2)
_cell_measurement_theta_max 26.6
_cell_measurement_theta_min 2.6
_cell_volume 1191.7(3)
_computing_cell_refinement 'SAINT (Bruker, 2001)'
_computing_data_collection 'SMART (Bruker, 2001)'
_computing_data_reduction 'SAINT (Bruker, 2001)'
_computing_molecular_graphics 'SHELXTL (Sheldrick, 2008)'
_computing_publication_material 'SHELXTL (Sheldrick, 2008)'
_computing_structure_refinement 'SHELXTL (Sheldrick, 2008)'
_computing_structure_solution 'SHELXTL (Sheldrick, 2008)'
_diffrn_ambient_temperature 298(2)
_diffrn_measured_fraction_theta_full 0.977
_diffrn_measured_fraction_theta_max 0.977
_diffrn_measurement_device_type 'Bruker SMART 1K CCD area-detector'
_diffrn_measurement_method '\w scans'
_diffrn_radiation_monochromator graphite
_diffrn_radiation_source 'fine-focus sealed tube'
_diffrn_radiation_type MoK\a
_diffrn_radiation_wavelength 0.71073
_diffrn_reflns_av_R_equivalents 0.0278
_diffrn_reflns_av_sigmaI/netI 0.0308
_diffrn_reflns_limit_h_max 5
_diffrn_reflns_limit_h_min -5
_diffrn_reflns_limit_k_max 16
_diffrn_reflns_limit_k_min -16
_diffrn_reflns_limit_l_max 23
_diffrn_reflns_limit_l_min -24
_diffrn_reflns_number 8851
_diffrn_reflns_theta_full 27.00
_diffrn_reflns_theta_max 27.00
_diffrn_reflns_theta_min 1.87
_diffrn_standards_number 0
_exptl_absorpt_coefficient_mu 0.122
_exptl_absorpt_correction_T_max 0.9726
_exptl_absorpt_correction_T_min 0.9679
_exptl_absorpt_correction_type multi-scan
_exptl_absorpt_process_details '(SADABS; Sheldrick, 2004)'
_exptl_crystal_colour colorless
_exptl_crystal_density_diffrn 1.484
_exptl_crystal_density_method 'not measured'
_exptl_crystal_description block
_exptl_crystal_F_000 552
_exptl_crystal_size_max 0.27
_exptl_crystal_size_mid 0.23
_exptl_crystal_size_min 0.23
_refine_diff_density_max 0.425
_refine_diff_density_min -0.200
_refine_ls_extinction_method none
_refine_ls_goodness_of_fit_ref 1.039
_refine_ls_hydrogen_treatment mixed
_refine_ls_matrix_type full
_refine_ls_number_parameters 184
_refine_ls_number_reflns 2531
_refine_ls_number_restraints 5
_refine_ls_restrained_S_all 1.038
_refine_ls_R_factor_all 0.0698
_refine_ls_R_factor_gt 0.0535
_refine_ls_shift/su_max 0.001
_refine_ls_shift/su_mean 0.000
_refine_ls_structure_factor_coef Fsqd
_refine_ls_weighting_details 'calc w=1/[\s^2^(Fo^2^)+(0.0727P)^2^+0.3422P] where P=(Fo^2^+2Fc^2^)/3'
_refine_ls_weighting_scheme calc
_refine_ls_wR_factor_gt 0.1379
_refine_ls_wR_factor_ref 0.1478
_reflns_number_gt 1935
_reflns_number_total 2531
_reflns_threshold_expression I>2\s(I)
_cod_data_source_file qm2014.cif
_cod_data_source_block I
_cod_original_sg_symbol_H-M 'P 21/n'
_cod_database_code 2231274
_cod_database_fobs_code 2231274

loop_
_symmetry_equiv_pos_as_xyz
'x, y, z'
'-x+1/2, y+1/2, -z+1/2'
'-x, -y, -z'
'x-1/2, -y-1/2, z-1/2'

loop_
_atom_site_type_symbol
_atom_site_label
_atom_site_fract_x
_atom_site_fract_y
_atom_site_fract_z
_atom_site_U_iso_or_equiv
_atom_site_adp_type
_atom_site_calc_flag
_atom_site_refinement_flags
_atom_site_occupancy
_atom_site_symmetry_multiplicity
N N1 0.1870(4) 0.73554(14) -0.16790(9) 0.0507(5) Uani d . 1 1
N N2 0.5017(3) 0.64853(11) 0.03310(8) 0.0366(4) Uani d . 1 1
N N3 0.7235(3) 0.57994(11) 0.03500(8) 0.0369(4) Uani d D 1 1
N N4 0.9875(6) 0.5194(2) 0.26634(12) 0.0898(8) Uani d . 1 1
O O1 0.3932(4) 0.67914(16) -0.16953(9) 0.0813(6) Uani d . 1 1
O O2 0.0556(5) 0.75595(16) -0.22076(9) 0.0877(7) Uani d . 1 1
O O3 1.0378(3) 0.48653(11) 0.09451(7) 0.0476(4) Uani d . 1 1
O O4 -0.2421(3) 0.91461(12) 0.07021(8) 0.0574(4) Uani d D 1 1
O O5 0.0680(5) 0.8597(2) 0.18259(10) 0.0919(7) Uani d D 1 1
C C1 0.2056(4) 0.75195(13) -0.03818(9) 0.0350(4) Uani d . 1 1
C C2 0.0916(4) 0.77958(14) -0.10307(10) 0.0403(5) Uani d . 1 1
C C3 -0.1218(5) 0.85279(15) -0.10828(12) 0.0481(5) Uani d . 1 1
H H3 -0.1921 0.8711 -0.1517 0.058 Uiso calc R 1 1
C C4 -0.2291(5) 0.89799(15) -0.05048(12) 0.0489(5) Uani d . 1 1
H H4A -0.3714 0.9469 -0.0545 0.059 Uiso calc R 1 1
C C5 -0.1244(4) 0.87064(14) 0.01452(11) 0.0424(5) Uani d . 1 1
C C6 0.0926(4) 0.79932(13) 0.01966(10) 0.0378(4) Uani d . 1 1
H H6 0.1646 0.7828 0.0632 0.045 Uiso calc R 1 1
C C7 0.4343(4) 0.67707(13) -0.02755(9) 0.0362(4) Uani d . 1 1
H H7 0.5302 0.6505 -0.0655 0.043 Uiso calc R 1 1
C C8 0.8365(4) 0.54622(14) 0.09432(10) 0.0379(4) Uani d . 1 1
C C9 0.7002(5) 0.58300(19) 0.16020(10) 0.0589(6) Uani d . 1 1
H H9A 0.6945 0.6562 0.1602 0.071 Uiso calc R 1 1
H H9B 0.5047 0.5583 0.1628 0.071 Uiso calc R 1 1
C C10 0.8611(6) 0.54791(19) 0.21982(12) 0.0608(6) Uani d . 1 1
H H3A 0.804(5) 0.5585(18) -0.0045(8) 0.073 Uiso d D 1 1
H H4 -0.158(6) 0.891(2) 0.1062(10) 0.091 Uiso d D 1 1
H H5A -0.017(5) 0.839(2) 0.2181(10) 0.091 Uiso d D 1 1
H H5B 0.220(4) 0.889(2) 0.1943(14) 0.091 Uiso d D 1 1

loop_
_atom_site_aniso_label
_atom_site_aniso_U_11
_atom_site_aniso_U_22
_atom_site_aniso_U_33
_atom_site_aniso_U_12
_atom_site_aniso_U_13
_atom_site_aniso_U_23
N1 0.0566(12) 0.0555(11) 0.0398(10) -0.0081(9) -0.0049(8) 0.0066(8)
N2 0.0351(9) 0.0339(8) 0.0408(9) 0.0058(6) -0.0004(7) -0.0017(6)
N3 0.0367(9) 0.0388(8) 0.0352(8) 0.0084(7) 0.0004(6) -0.0012(6)
N4 0.1006(19) 0.117(2) 0.0512(13) 0.0011(16) -0.0282(13) 0.0015(13)
O1 0.0820(13) 0.1149(16) 0.0470(10) 0.0336(12) -0.0046(9) -0.0139(10)
O2 0.1152(17) 0.1065(15) 0.0413(10) 0.0179(12) -0.0188(10) 0.0071(9)
O3 0.0456(8) 0.0548(8) 0.0423(8) 0.0165(7) -0.0015(6) 0.0026(6)
O4 0.0541(10) 0.0521(9) 0.0661(11) 0.0165(7) 0.0021(8) -0.0071(8)
O5 0.1056(17) 0.123(2) 0.0469(10) 0.0166(14) 0.0030(10) 0.0008(11)
C1 0.0313(10) 0.0330(9) 0.0407(10) -0.0045(7) -0.0021(8) 0.0031(7)
C2 0.0410(11) 0.0392(10) 0.0406(10) -0.0081(8) -0.0041(8) 0.0065(8)
C3 0.0465(12) 0.0432(11) 0.0543(12) -0.0048(9) -0.0138(10) 0.0141(9)
C4 0.0405(12) 0.0360(10) 0.0700(14) 0.0044(8) -0.0092(10) 0.0097(10)
C5 0.0377(11) 0.0321(9) 0.0575(12) -0.0025(8) -0.0001(9) -0.0012(8)
C6 0.0341(10) 0.0347(9) 0.0447(10) 0.0002(8) -0.0033(8) 0.0031(8)
C7 0.0356(10) 0.0368(9) 0.0362(10) 0.0000(8) 0.0014(7) 0.0001(7)
C8 0.0378(11) 0.0378(10) 0.0380(10) 0.0020(8) -0.0010(8) -0.0015(8)
C9 0.0643(15) 0.0749(16) 0.0375(11) 0.0229(12) -0.0052(10) -0.0076(10)
C10 0.0675(16) 0.0742(16) 0.0405(12) 0.0013(13) -0.0063(11) -0.0082(11)

loop_
_atom_type_symbol
_atom_type_description
_atom_type_scat_dispersion_real
_atom_type_scat_dispersion_imag
_atom_type_scat_source
C C 0.0033 0.0016 'International Tables Vol C Tables 4.2.6.8 and 6.1.1.4'
H H 0.0000 0.0000 'International Tables Vol C Tables 4.2.6.8 and 6.1.1.4'
N N 0.0061 0.0033 'International Tables Vol C Tables 4.2.6.8 and 6.1.1.4'
O O 0.0106 0.0060 'International Tables Vol C Tables 4.2.6.8 and 6.1.1.4'

loop_
_geom_angle_atom_site_label_1
_geom_angle_atom_site_label_2
_geom_angle_atom_site_label_3
_geom_angle
O2 N1 O1 120.5(2)
O2 N1 C2 118.5(2)
O1 N1 C2 120.92(17)
C7 N2 N3 113.79(15)
C8 N3 N2 122.43(15)
C8 N3 H3A 117.2(17)
N2 N3 H3A 120.3(17)
C5 O4 H4 108(2)
H5A O5 H5B 110(2)
C6 C1 C2 117.14(17)
C6 C1 C7 118.09(16)
C2 C1 C7 124.77(17)
C3 C2 C1 120.78(19)
C3 C2 N1 116.07(18)
C1 C2 N1 123.15(18)
C4 C3 C2 120.77(19)
C4 C3 H3 119.6
C2 C3 H3 119.6
C3 C4 C5 119.69(19)
C3 C4 H4A 120.2
C5 C4 H4A 120.2
O4 C5 C6 122.62(18)
O4 C5 C4 117.80(18)
C6 C5 C4 119.59(19)
C1 C6 C5 122.01(18)
C1 C6 H6 119.0
C5 C6 H6 119.0
N2 C7 C1 120.39(17)
N2 C7 H7 119.8
C1 C7 H7 119.8
O3 C8 N3 121.08(17)
O3 C8 C9 122.14(17)
N3 C8 C9 116.76(17)
C10 C9 C8 110.41(19)
C10 C9 H9A 109.6
C8 C9 H9A 109.6
C10 C9 H9B 109.6
C8 C9 H9B 109.6
H9A C9 H9B 108.1
N4 C10 C9 179.3(3)

loop_
_geom_bond_atom_site_label_1
_geom_bond_atom_site_label_2
_geom_bond_distance
N1 O2 1.218(2)
N1 O1 1.218(2)
N1 C2 1.453(3)
N2 C7 1.268(2)
N2 N3 1.377(2)
N3 C8 1.335(2)
N3 H3A 0.898(10)
N4 C10 1.136(3)
O3 C8 1.227(2)
O4 C5 1.343(3)
O4 H4 0.856(10)
O5 H5A 0.840(10)
O5 H5B 0.839(10)
C1 C6 1.387(3)
C1 C2 1.407(3)
C1 C7 1.470(2)
C2 C3 1.392(3)
C3 C4 1.363(3)
C3 H3 0.9300
C4 C5 1.392(3)
C4 H4A 0.9300
C5 C6 1.387(3)
C6 H6 0.9300
C7 H7 0.9300
C8 C9 1.506(3)
C9 C10 1.447(3)
C9 H9A 0.9700
C9 H9B 0.9700

loop_
_geom_hbond_atom_site_label_D
_geom_hbond_atom_site_label_H
_geom_hbond_atom_site_label_A
_geom_hbond_site_symmetry_A
_geom_hbond_distance_DH
_geom_hbond_distance_HA
_geom_hbond_distance_DA
_geom_hbond_angle_DHA
O5 H5B N4 2_655 0.839(10) 2.323(16) 3.117(4) 158(3)
O5 H5A O1 4_576 0.840(10) 2.224(15) 3.017(3) 157(3)
O4 H4 O5 . 0.856(10) 1.854(12) 2.700(3) 170(3)
N3 H3A O3 3_765 0.898(10) 1.983(10) 2.880(2) 177(2)
